data_4502148
loop_
_publ_author_name
'Martin, Adam D.'
'Hartlieb, Karel J.'
'Sobolev, Alexandre N.'
'Raston, Colin L.'

_publ_section_title
;
 Hirshfeld Surface Analysis of Substituted Phenols
;
_journal_issue 12
_journal_name_full 'Crystal Growth &amp; Design'
_journal_page_first 5302
_journal_paper_doi 10.1021/cg1011605
_journal_volume 10
_journal_year 2010
_chemical_formula_moiety 'C13 H12 O'
_chemical_formula_sum 'C13 H12 O'
_chemical_formula_weight 184.23
_chemical_name_common 4-benzylphenol
_chemical_name_systematic
; 
 ? 
;
_space_group_IT_number 33
_symmetry_cell_setting orthorhombic
_symmetry_Int_Tables_number 33
_symmetry_space_group_name_Hall 'P 2c -2n'
_symmetry_space_group_name_H-M 'P n a 21'
_atom_sites_solution_hydrogens geom
_atom_sites_solution_primary direct
_atom_sites_solution_secondary difmap
_audit_creation_method SHELXL-97
_cell_angle_alpha 90.0
_cell_angle_beta 90.0
_cell_angle_gamma 90.0
_cell_formula_units_Z 24
_cell_length_a 42.858(3)
_cell_length_b 6.0745(3)
_cell_length_c 23.1726(11)
_cell_measurement_reflns_used 9085
_cell_measurement_temperature 100(2)
_cell_measurement_theta_max 64.9
_cell_measurement_theta_min 2.80
_cell_volume 6032.8(6)
_computing_cell_refinement
;
CrysAlis CCD, Oxford Diffraction Ltd.,
Version 1.171.32.5 (release 08-05-2007 CrysAlis171 .NET)
(compiled May  8 2007,13:10:02)
;
_computing_data_collection
;
CrysAlis CCD, Oxford Diffraction Ltd.,
Version 1.171.32.5 (release 08-05-2007 CrysAlis171 .NET)
(compiled May  8 2007,13:10:02)
;
_computing_data_reduction
;
CrysAlis CCD, Oxford Diffraction Ltd.,
Version 1.171.32.5 (release 08-05-2007 CrysAlis171 .NET)
(compiled May  8 2007,13:10:02)
;
_computing_molecular_graphics 'X-Seed 2.0 (Barbour, 2001)'
_computing_publication_material 'SHELXL-97 (Sheldrick, 1997)'
_computing_structure_refinement 'SHELXL-97 (Sheldrick, 1997)'
_computing_structure_solution 'SHELXS-97 (Sheldrick, 1990)'
_diffrn_ambient_temperature 100(2)
_diffrn_detector_area_resol_mean 10.4738
_diffrn_measured_fraction_theta_full 0.996
_diffrn_measured_fraction_theta_max 0.996
_diffrn_measurement_device_type 'Oxford Diffraction Gemini-R Ultra, Ruby CCD'
_diffrn_measurement_method '\w scans'
_diffrn_radiation_monochromator graphite
_diffrn_radiation_source 'Enhance (Cu) X-ray Source'
_diffrn_radiation_type CuK\a
_diffrn_radiation_wavelength 1.54178
_diffrn_reflns_av_R_equivalents 0.0843
_diffrn_reflns_av_sigmaI/netI 0.0363
_diffrn_reflns_limit_h_max 49
_diffrn_reflns_limit_h_min -50
_diffrn_reflns_limit_k_max 7
_diffrn_reflns_limit_k_min -6
_diffrn_reflns_limit_l_max 27
_diffrn_reflns_limit_l_min -27
_diffrn_reflns_number 57834
_diffrn_reflns_theta_full 64.98
_diffrn_reflns_theta_max 64.98
_diffrn_reflns_theta_min 2.81
_exptl_absorpt_coefficient_mu 0.589
_exptl_absorpt_correction_T_max 1.00000
_exptl_absorpt_correction_T_min 0.82900
_exptl_absorpt_correction_type multi-scan
_exptl_absorpt_process_details
;
CrysAlis RED, Oxford Diffraction Ltd.,
Version 1.171.32.5 (release 08-05-2007 CrysAlis171 .NET)
(compiled May  8 2007,13:10:02)
Empirical absorption correction using spherical harmonics,
 implemented in SCALE3 ABSPACK scaling algorithm.
;
_exptl_crystal_colour colorless
_exptl_crystal_density_diffrn 1.217
_exptl_crystal_density_meas ?
_exptl_crystal_density_method 'not measured'
_exptl_crystal_description needle
_exptl_crystal_F_000 2352
_exptl_crystal_size_max 0.33
_exptl_crystal_size_mid 0.09
_exptl_crystal_size_min 0.05
_refine_diff_density_max 0.256
_refine_diff_density_min -0.309
_refine_diff_density_rms 0.047
_refine_ls_abs_structure_details 'Flack H D (1983), Acta Cryst. A39, 876-881'
_refine_ls_abs_structure_Flack 0.0(4)
_refine_ls_extinction_method none
_refine_ls_goodness_of_fit_ref 1.006
_refine_ls_hydrogen_treatment constr
_refine_ls_matrix_type full
_refine_ls_number_parameters 763
_refine_ls_number_reflns 5246
_refine_ls_number_restraints 1
_refine_ls_restrained_S_all 1.006
_refine_ls_R_factor_all 0.0679
_refine_ls_R_factor_gt 0.0524
_refine_ls_shift/su_max 0.001
_refine_ls_shift/su_mean 0.000
_refine_ls_structure_factor_coef Fsqd
_refine_ls_weighting_details 'calc w=1/[\s^2^(Fo^2^)+(0.1000P)^2^+0.0000P] where P=(Fo^2^+2Fc^2^)/3'
_refine_ls_weighting_scheme calc
_refine_ls_wR_factor_gt 0.1324
_refine_ls_wR_factor_ref 0.1451
_reflns_number_gt 3940
_reflns_number_total 5246
_reflns_threshold_expression >2sigma(I)
_cod_data_source_file cg1011605_si_001.cif
_cod_data_source_block p-bzphenol
_cod_depositor_comments
;
The following automatic conversions were performed:

'_exptl_crystal_density_meas' value 'not measured' was changed to '?'
- the value is perceived as not measured.

Automatic conversion script
Id: cif_fix_values 3008 2015-01-20 13:52:24Z robertas 
;
_cod_database_code 4502148

loop_
_symmetry_equiv_pos_as_xyz
'x, y, z'
'-x, -y, z+1/2'
'x+1/2, -y+1/2, z'
'-x+1/2, y+1/2, z+1/2'

loop_
_atom_site_label
_atom_site_type_symbol
_atom_site_fract_x
_atom_site_fract_y
_atom_site_fract_z
_atom_site_U_iso_or_equiv
_atom_site_adp_type
_atom_site_occupancy
_atom_site_symmetry_multiplicity
_atom_site_calc_flag
_atom_site_refinement_flags
O1A O 0.73645(8) 1.7609(6) 0.50689(16) 0.0450(9) Uani 1 1 d .
H1 H 0.7355 1.6428 0.4881 0.067 Uiso 1 1 calc R
C1A C 0.74370(11) 1.7145(9) 0.5643(2) 0.0387(11) Uani 1 1 d .
C2A C 0.75723(11) 1.5158(9) 0.5804(2) 0.0430(12) Uani 1 1 d .
H2A H 0.7619 1.4069 0.5522 0.052 Uiso 1 1 calc R
C3A C 0.76384(10) 1.4791(9) 0.6382(2) 0.0422(11) Uani 1 1 d .
H3A H 0.7729 1.3429 0.6493 0.051 Uiso 1 1 calc R
C4A C 0.75759(11) 1.6350(10) 0.6799(2) 0.0452(13) Uani 1 1 d .
C5A C 0.74411(12) 1.8321(10) 0.6623(2) 0.0453(12) Uani 1 1 d .
H5A H 0.7398 1.9427 0.6901 0.054 Uiso 1 1 calc R
C6A C 0.73692(11) 1.8703(9) 0.6047(2) 0.0443(12) Uani 1 1 d .
H6A H 0.7273 2.0046 0.5935 0.053 Uiso 1 1 calc R
C7A C 0.76517(12) 1.5926(9) 0.7428(2) 0.0471(12) Uani 1 1 d .
H71A H 0.7669 1.7349 0.7634 0.056 Uiso 1 1 calc R
H72A H 0.7855 1.5167 0.7456 0.056 Uiso 1 1 calc R
C8A C 0.74010(12) 1.4519(10) 0.7716(2) 0.0451(12) Uani 1 1 d .
C9A C 0.74746(14) 1.2474(9) 0.7947(2) 0.0457(14) Uani 1 1 d .
H9A H 0.7684 1.1963 0.7941 0.055 Uiso 1 1 calc R
C10A C 0.72418(14) 1.1179(10) 0.8187(2) 0.0564(15) Uani 1 1 d .
H10A H 0.7294 0.9780 0.8343 0.068 Uiso 1 1 calc R
C11A C 0.69379(14) 1.1880(11) 0.8204(2) 0.0548(14) Uani 1 1 d .
H11A H 0.6780 1.0969 0.8363 0.066 Uiso 1 1 calc R
C12A C 0.68667(13) 1.3920(11) 0.7988(2) 0.0556(15) Uani 1 1 d .
H12A H 0.6658 1.4443 0.8009 0.067 Uiso 1 1 calc R
C13A C 0.70960(12) 1.5231(10) 0.7740(2) 0.0494(13) Uani 1 1 d .
H13A H 0.7042 1.6629 0.7585 0.059 Uiso 1 1 calc R
O1B O 0.73105(7) 1.4310(6) 0.43302(15) 0.0443(8) Uani 1 1 d .
H2 H 0.7415 1.3183 0.4413 0.066 Uiso 1 1 calc R
C1B C 0.70304(11) 1.3691(9) 0.4093(2) 0.0393(11) Uani 1 1 d .
C2B C 0.67857(11) 1.5187(9) 0.4111(2) 0.0445(12) Uani 1 1 d .
H2B H 0.6815 1.6595 0.4282 0.053 Uiso 1 1 calc R
C3B C 0.64968(11) 1.4616(9) 0.3879(2) 0.0414(11) Uani 1 1 d .
H3B H 0.6330 1.5648 0.3888 0.050 Uiso 1 1 calc R
C4B C 0.64495(12) 1.2560(8) 0.3634(2) 0.0385(12) Uani 1 1 d .
C5B C 0.66968(11) 1.1090(9) 0.36224(19) 0.0418(11) Uani 1 1 d .
H5B H 0.6667 0.9673 0.3458 0.050 Uiso 1 1 calc R
C6B C 0.69863(11) 1.1643(9) 0.3846(2) 0.0409(11) Uani 1 1 d .
H6B H 0.7154 1.0619 0.3829 0.049 Uiso 1 1 calc R
C7B C 0.61341(11) 1.1888(9) 0.3388(2) 0.0436(12) Uani 1 1 d .
H71B H 0.5997 1.3199 0.3381 0.052 Uiso 1 1 calc R
H72B H 0.6164 1.1403 0.2984 0.052 Uiso 1 1 calc R
C8B C 0.59707(10) 1.0079(9) 0.3715(2) 0.0396(11) Uani 1 1 d .
C9B C 0.59808(11) 0.9964(10) 0.4322(2) 0.0458(12) Uani 1 1 d .
H9B H 0.6091 1.1059 0.4533 0.055 Uiso 1 1 calc R
C10B C 0.58342(12) 0.8295(10) 0.4612(2) 0.0504(13) Uani 1 1 d .
H10B H 0.5844 0.8250 0.5021 0.061 Uiso 1 1 calc R
C11B C 0.56728(11) 0.6674(10) 0.4319(2) 0.0460(12) Uani 1 1 d .
H11B H 0.5574 0.5519 0.4526 0.055 Uiso 1 1 calc R
C12B C 0.56559(11) 0.6741(10) 0.3726(2) 0.0461(12) Uani 1 1 d .
H12B H 0.5543 0.5644 0.3522 0.055 Uiso 1 1 calc R
C13B C 0.58062(10) 0.8440(8) 0.3427(2) 0.0396(11) Uani 1 1 d .
H13B H 0.5796 0.8474 0.3018 0.047 Uiso 1 1 calc R
O1C O 0.76734(7) 1.0985(6) 0.46342(15) 0.0443(8) Uani 1 1 d .
H3 H 0.7594 0.9830 0.4770 0.066 Uiso 1 1 calc R
C1C C 0.79887(10) 1.0664(8) 0.45463(18) 0.0367(11) Uani 1 1 d .
C2C C 0.81597(11) 1.2356(8) 0.4313(2) 0.0388(12) Uani 1 1 d .
H2C H 0.8060 1.3702 0.4215 0.047 Uiso 1 1 calc R
C3C C 0.84761(11) 1.2112(9) 0.4219(2) 0.0389(11) Uani 1 1 d .
H3C H 0.8592 1.3305 0.4062 0.047 Uiso 1 1 calc R
C4C C 0.86292(10) 1.0154(8) 0.43506(17) 0.0364(10) Uani 1 1 d .
C5C C 0.84499(11) 0.8479(8) 0.45885(19) 0.0375(10) Uani 1 1 d .
H5C H 0.8548 0.7128 0.4685 0.045 Uiso 1 1 calc R
C6C C 0.81355(11) 0.8702(9) 0.46891(18) 0.0383(11) Uani 1 1 d .
H6C H 0.8020 0.7526 0.4855 0.046 Uiso 1 1 calc R
C7C C 0.89744(11) 0.9884(9) 0.4248(2) 0.0397(11) Uani 1 1 d .
H71C H 0.9072 0.9294 0.4603 0.048 Uiso 1 1 calc R
H72C H 0.9067 1.1350 0.4172 0.048 Uiso 1 1 calc R
C8C C 0.90523(10) 0.8364(9) 0.3746(2) 0.0382(11) Uani 1 1 d .
C9C C 0.90012(11) 0.9031(9) 0.3179(2) 0.0438(12) Uani 1 1 d .
H9C H 0.8917 1.0447 0.3102 0.053 Uiso 1 1 calc R
C10C C 0.90744(12) 0.7623(9) 0.2724(2) 0.0464(14) Uani 1 1 d .
H10C H 0.9036 0.8068 0.2338 0.056 Uiso 1 1 calc R
C11C C 0.92038(12) 0.5575(10) 0.2834(2) 0.0499(13) Uani 1 1 d .
H11C H 0.9258 0.4627 0.2524 0.060 Uiso 1 1 calc R
C12C C 0.92528(11) 0.4925(9) 0.3397(2) 0.0452(12) Uani 1 1 d .
H12C H 0.9339 0.3516 0.3476 0.054 Uiso 1 1 calc R
C13C C 0.91771(11) 0.6307(9) 0.3844(2) 0.0419(12) Uani 1 1 d .
H13C H 0.9212 0.5836 0.4230 0.050 Uiso 1 1 calc R
O1D O 0.51408(7) -0.4410(6) 0.56465(15) 0.0437(8) Uani 1 1 d .
H4 H 0.5030 -0.3286 0.5596 0.066 Uiso 1 1 calc R
C1D C 0.54226(11) -0.3801(8) 0.5884(2) 0.0402(11) Uani 1 1 d .
C2D C 0.56610(11) -0.5355(8) 0.5895(2) 0.0418(11) Uani 1 1 d .
H2D H 0.5628 -0.6791 0.5745 0.050 Uiso 1 1 calc R
C3D C 0.59470(11) -0.4786(9) 0.6125(2) 0.0416(11) Uani 1 1 d .
H3D H 0.6109 -0.5850 0.6125 0.050 Uiso 1 1 calc R
C4D C 0.60067(11) -0.2725(9) 0.6359(2) 0.0411(13) Uani 1 1 d .
C5D C 0.57619(11) -0.1193(9) 0.63337(19) 0.0400(11) Uani 1 1 d .
H5D H 0.5795 0.0247 0.6481 0.048 Uiso 1 1 calc R
C6D C 0.54738(11) -0.1712(9) 0.6101(2) 0.0407(11) Uani 1 1 d .
H6D H 0.5312 -0.0641 0.6091 0.049 Uiso 1 1 calc R
C7D C 0.63180(12) -0.2096(9) 0.6609(2) 0.0439(12) Uani 1 1 d .
H71D H 0.6454 -0.3414 0.6614 0.053 Uiso 1 1 calc R
H72D H 0.6287 -0.1620 0.7013 0.053 Uiso 1 1 calc R
C8D C 0.64845(10) -0.0274(9) 0.6284(2) 0.0417(11) Uani 1 1 d .
C9D C 0.64855(11) -0.0222(10) 0.5682(2) 0.0452(12) Uani 1 1 d .
H9D H 0.6383 -0.1361 0.5474 0.054 Uiso 1 1 calc R
C10D C 0.66319(11) 0.1451(11) 0.5383(2) 0.0532(14) Uani 1 1 d .
H10D H 0.6625 0.1471 0.4974 0.064 Uiso 1 1 calc R
C11D C 0.67888(11) 0.3106(11) 0.5679(3) 0.0523(13) Uani 1 1 d .
H11D H 0.6888 0.4269 0.5476 0.063 Uiso 1 1 calc R
C12D C 0.67970(11) 0.3022(10) 0.6279(2) 0.0481(12) Uani 1 1 d .
H12D H 0.6908 0.4121 0.6487 0.058 Uiso 1 1 calc R
C13D C 0.66468(11) 0.1368(9) 0.6575(2) 0.0435(12) Uani 1 1 d .
H13D H 0.6654 0.1347 0.6984 0.052 Uiso 1 1 calc R
O1E O 0.47737(7) -0.1093(5) 0.53472(14) 0.0422(8) Uani 1 1 d .
H5 H 0.4851 0.0027 0.5191 0.063 Uiso 1 1 calc R
C1E C 0.44632(10) -0.0728(8) 0.54563(18) 0.0359(10) Uani 1 1 d .
C2E C 0.42925(11) -0.2370(8) 0.5719(2) 0.0383(12) Uani 1 1 d .
H2E H 0.4390 -0.3713 0.5825 0.046 Uiso 1 1 calc R
C3E C 0.39764(11) -0.2053(9) 0.5828(2) 0.0402(11) Uani 1 1 d .
H3E H 0.3859 -0.3209 0.5999 0.048 Uiso 1 1 calc R
C4E C 0.38285(10) -0.0078(8) 0.56923(19) 0.0365(10) Uani 1 1 d .
C5E C 0.40071(11) 0.1565(8) 0.54316(18) 0.0380(11) Uani 1 1 d .
H5E H 0.3911 0.2924 0.5333 0.046 Uiso 1 1 calc R
C6E C 0.43216(11) 0.1261(8) 0.53123(18) 0.0362(10) Uani 1 1 d .
H6E H 0.4439 0.2400 0.5134 0.043 Uiso 1 1 calc R
C7E C 0.34881(11) 0.0326(9) 0.5822(2) 0.0418(11) Uani 1 1 d .
H71E H 0.3386 0.0935 0.5474 0.050 Uiso 1 1 calc R
H72E H 0.3386 -0.1095 0.5914 0.050 Uiso 1 1 calc R
C8E C 0.34409(10) 0.1889(9) 0.6318(2) 0.0396(11) Uani 1 1 d .
C9E C 0.35459(11) 0.1360(9) 0.6876(2) 0.0416(11) Uani 1 1 d .
H9E H 0.3648 -0.0007 0.6940 0.050 Uiso 1 1 calc R
C10E C 0.35036(12) 0.2796(10) 0.7333(2) 0.0505(14) Uani 1 1 d .
H10E H 0.3577 0.2410 0.7707 0.061 Uiso 1 1 calc R
C11E C 0.33547(11) 0.4792(9) 0.7248(2) 0.0461(12) Uani 1 1 d .
H11E H 0.3325 0.5775 0.7562 0.055 Uiso 1 1 calc R
C12E C 0.32497(12) 0.5344(10) 0.6705(2) 0.0472(12) Uani 1 1 d .
H12E H 0.3146 0.6708 0.6645 0.057 Uiso 1 1 calc R
C13E C 0.32948(10) 0.3913(8) 0.6244(2) 0.0419(11) Uani 1 1 d .
H13E H 0.3224 0.4326 0.5871 0.050 Uiso 1 1 calc R
O1F O 0.50790(8) 0.2276(6) 0.48984(15) 0.0419(8) Uani 1 1 d .
H6 H 0.5073 0.3455 0.5088 0.063 Uiso 1 1 calc R
C1F C 0.50212(11) 0.2721(9) 0.4319(2) 0.0404(12) Uani 1 1 d .
C2F C 0.48834(10) 0.4672(8) 0.4137(2) 0.0389(11) Uani 1 1 d .
H2F H 0.4826 0.5769 0.4409 0.047 Uiso 1 1 calc R
C3F C 0.48302(10) 0.4999(9) 0.3550(2) 0.0414(11) Uani 1 1 d .
H3F H 0.4738 0.6331 0.3420 0.050 Uiso 1 1 calc R
C4F C 0.49121(10) 0.3383(9) 0.3151(2) 0.0407(11) Uani 1 1 d .
C5F C 0.50475(11) 0.1462(9) 0.3343(2) 0.0433(12) Uani 1 1 d .
H5F H 0.5104 0.0357 0.3072 0.052 Uiso 1 1 calc R
C6F C 0.51036(11) 0.1113(9) 0.3929(2) 0.0421(11) Uani 1 1 d .
H6F H 0.5198 -0.0217 0.4057 0.051 Uiso 1 1 calc R
C7F C 0.48588(11) 0.3785(9) 0.2510(2) 0.0436(12) Uani 1 1 d .
H71F H 0.4852 0.2352 0.2307 0.052 Uiso 1 1 calc R
H72F H 0.4654 0.4512 0.2457 0.052 Uiso 1 1 calc R
C8F C 0.51102(11) 0.5198(9) 0.22442(18) 0.0396(11) Uani 1 1 d .
C9F C 0.50423(13) 0.7240(10) 0.2012(2) 0.0463(14) Uani 1 1 d .
H9F H 0.4832 0.7741 0.2009 0.056 Uiso 1 1 calc R
C10F C 0.52752(12) 0.8579(10) 0.1782(2) 0.0500(13) Uani 1 1 d .
H10F H 0.5223 0.9972 0.1622 0.060 Uiso 1 1 calc R
C11F C 0.55820(13) 0.7879(11) 0.1785(2) 0.0491(14) Uani 1 1 d .
H11F H 0.5742 0.8787 0.1631 0.059 Uiso 1 1 calc R
C12F C 0.56535(12) 0.5826(10) 0.2017(2) 0.0482(13) Uani 1 1 d .
H12F H 0.5864 0.5332 0.2023 0.058 Uiso 1 1 calc R
C13F C 0.54215(11) 0.4508(9) 0.2239(2) 0.0466(12) Uani 1 1 d .
H13F H 0.5474 0.3105 0.2392 0.056 Uiso 1 1 calc R

loop_
_atom_site_aniso_label
_atom_site_aniso_U_11
_atom_site_aniso_U_22
_atom_site_aniso_U_33
_atom_site_aniso_U_23
_atom_site_aniso_U_13
_atom_site_aniso_U_12
O1A 0.0514(19) 0.050(2) 0.0332(18) -0.0020(16) 0.0002(15) -0.0011(16)
C1A 0.038(2) 0.042(3) 0.036(3) -0.001(2) 0.003(2) 0.001(2)
C2A 0.039(2) 0.052(3) 0.039(3) 0.002(2) 0.007(2) -0.001(2)
C3A 0.036(2) 0.047(3) 0.044(3) 0.004(2) 0.002(2) 0.000(2)
C4A 0.038(3) 0.060(4) 0.038(3) 0.003(3) 0.002(2) -0.004(2)
C5A 0.051(3) 0.045(3) 0.040(3) -0.008(2) -0.001(2) 0.002(2)
C6A 0.045(3) 0.046(3) 0.042(3) 0.004(2) -0.001(2) -0.003(2)
C7A 0.049(3) 0.053(3) 0.039(3) 0.002(2) -0.004(2) -0.003(2)
C8A 0.050(3) 0.060(3) 0.025(2) 0.002(2) -0.003(2) -0.007(2)
C9A 0.058(3) 0.055(4) 0.024(2) -0.002(2) -0.002(2) -0.002(2)
C10A 0.079(4) 0.060(4) 0.030(2) 0.006(3) -0.004(2) -0.011(3)
C11A 0.064(4) 0.075(4) 0.025(3) 0.009(3) 0.002(2) -0.015(3)
C12A 0.049(3) 0.084(5) 0.034(3) -0.008(3) 0.005(2) -0.009(3)
C13A 0.053(3) 0.058(4) 0.037(3) 0.001(2) -0.003(2) -0.003(2)
O1B 0.0417(18) 0.047(2) 0.0441(18) 0.0046(17) -0.0030(15) 0.0010(14)
C1B 0.040(2) 0.048(3) 0.030(2) 0.010(2) 0.0003(19) 0.001(2)
C2B 0.050(3) 0.045(3) 0.038(2) 0.000(2) 0.002(2) 0.004(2)
C3B 0.041(3) 0.050(3) 0.033(2) 0.000(2) -0.0022(19) 0.007(2)
C4B 0.050(3) 0.044(3) 0.021(2) 0.0048(19) 0.003(2) 0.004(2)
C5B 0.052(3) 0.049(3) 0.025(2) 0.000(2) 0.001(2) 0.004(2)
C6B 0.045(3) 0.046(3) 0.031(2) 0.001(2) 0.001(2) 0.006(2)
C7B 0.047(3) 0.052(3) 0.032(2) -0.001(2) -0.006(2) 0.004(2)
C8B 0.036(2) 0.050(3) 0.033(2) -0.005(2) -0.0022(18) 0.004(2)
C9B 0.043(3) 0.061(4) 0.033(2) -0.008(2) -0.003(2) -0.002(2)
C10B 0.050(3) 0.069(4) 0.032(2) 0.003(3) 0.000(2) -0.001(3)
C11B 0.036(2) 0.060(3) 0.042(3) -0.002(3) 0.000(2) -0.002(2)
C12B 0.034(2) 0.058(3) 0.046(3) -0.007(3) 0.001(2) 0.000(2)
C13B 0.039(2) 0.051(3) 0.029(2) -0.014(2) -0.0050(19) 0.008(2)
O1C 0.0381(18) 0.051(2) 0.0434(19) 0.0061(17) 0.0025(14) 0.0018(15)
C1C 0.042(3) 0.046(3) 0.022(2) -0.002(2) -0.0036(18) 0.002(2)
C2C 0.052(3) 0.039(3) 0.026(2) 0.008(2) -0.004(2) 0.003(2)
C3C 0.048(3) 0.039(3) 0.030(2) 0.003(2) -0.0026(19) -0.004(2)
C4C 0.046(3) 0.046(3) 0.0167(19) -0.0039(19) -0.0029(18) -0.003(2)
C5C 0.047(3) 0.039(3) 0.026(2) 0.001(2) -0.0019(19) 0.000(2)
C6C 0.043(3) 0.049(3) 0.023(2) 0.004(2) -0.0014(18) -0.003(2)
C7C 0.043(2) 0.047(3) 0.029(2) 0.000(2) -0.0019(18) 0.000(2)
C8C 0.033(2) 0.051(3) 0.030(2) 0.001(2) 0.0002(18) -0.002(2)
C9C 0.037(2) 0.058(3) 0.036(2) 0.002(2) 0.0006(19) 0.000(2)
C10C 0.053(3) 0.065(4) 0.022(2) -0.002(2) 0.001(2) -0.003(3)
C11C 0.050(3) 0.063(4) 0.036(3) -0.012(2) 0.011(2) 0.001(3)
C12C 0.043(2) 0.048(3) 0.044(3) 0.003(2) 0.006(2) 0.001(2)
C13C 0.041(3) 0.055(3) 0.030(2) 0.002(2) 0.006(2) -0.003(2)
O1D 0.0417(17) 0.050(2) 0.0395(17) -0.0003(16) -0.0044(14) -0.0010(15)
C1D 0.045(3) 0.047(3) 0.029(2) 0.005(2) 0.0018(19) -0.002(2)
C2D 0.050(3) 0.038(3) 0.037(2) 0.000(2) 0.001(2) 0.002(2)
C3D 0.044(3) 0.048(3) 0.034(2) 0.006(2) 0.000(2) 0.002(2)
C4D 0.041(3) 0.053(4) 0.030(3) 0.007(2) 0.000(2) 0.001(2)
C5D 0.052(3) 0.045(3) 0.024(2) 0.003(2) 0.001(2) 0.002(2)
C6D 0.043(3) 0.047(3) 0.032(2) -0.006(2) 0.0017(19) 0.005(2)
C7D 0.051(3) 0.054(3) 0.027(2) 0.004(2) -0.003(2) 0.001(2)
C8D 0.038(2) 0.050(3) 0.037(2) -0.007(2) -0.002(2) 0.008(2)
C9D 0.040(2) 0.062(3) 0.033(2) -0.003(2) -0.002(2) -0.004(2)
C10D 0.042(3) 0.083(4) 0.035(3) 0.004(3) -0.001(2) -0.006(3)
C11D 0.036(2) 0.062(3) 0.058(3) 0.009(3) 0.001(2) -0.004(2)
C12D 0.040(3) 0.056(3) 0.049(3) -0.009(3) -0.005(2) 0.000(2)
C13D 0.039(2) 0.056(4) 0.035(2) -0.002(2) -0.002(2) 0.004(2)
O1E 0.0412(17) 0.047(2) 0.0381(17) 0.0055(16) 0.0010(14) -0.0001(15)
C1E 0.046(3) 0.041(3) 0.0205(19) 0.0033(19) -0.0037(18) 0.002(2)
C2E 0.044(3) 0.041(3) 0.029(3) 0.002(2) -0.005(2) 0.003(2)
C3E 0.050(3) 0.043(3) 0.028(2) -0.001(2) -0.004(2) -0.006(2)
C4E 0.044(2) 0.042(3) 0.024(2) 0.000(2) -0.0059(18) -0.002(2)
C5E 0.046(3) 0.045(3) 0.023(2) 0.004(2) -0.0052(18) 0.002(2)
C6E 0.047(3) 0.038(3) 0.023(2) 0.0003(19) -0.0014(18) -0.003(2)
C7E 0.042(2) 0.052(3) 0.032(2) 0.000(2) -0.0047(19) -0.002(2)
C8E 0.031(2) 0.053(3) 0.035(2) 0.002(2) 0.0058(19) -0.003(2)
C9E 0.044(3) 0.045(3) 0.035(2) 0.007(2) 0.0012(19) 0.002(2)
C10E 0.048(3) 0.073(4) 0.031(3) 0.000(3) 0.005(2) -0.004(3)
C11E 0.048(3) 0.049(3) 0.041(3) -0.004(2) 0.008(2) 0.000(2)
C12E 0.044(3) 0.048(3) 0.050(3) -0.006(2) 0.009(2) 0.002(2)
C13E 0.034(2) 0.050(3) 0.041(3) 0.007(2) -0.004(2) -0.002(2)
O1F 0.0483(18) 0.047(2) 0.0302(19) -0.0014(14) 0.0022(15) -0.0005(16)
C1F 0.038(2) 0.053(3) 0.030(2) 0.006(2) 0.002(2) -0.009(2)
C2F 0.036(2) 0.040(3) 0.041(3) -0.002(2) 0.004(2) -0.003(2)
C3F 0.035(2) 0.053(3) 0.037(2) 0.003(2) 0.0009(19) -0.001(2)
C4F 0.033(2) 0.050(3) 0.039(2) 0.005(2) 0.0026(19) -0.005(2)
C5F 0.041(3) 0.049(3) 0.041(3) -0.003(2) 0.007(2) 0.000(2)
C6F 0.042(2) 0.046(3) 0.039(3) -0.003(2) 0.001(2) 0.008(2)
C7F 0.044(3) 0.055(3) 0.032(2) -0.002(2) -0.0048(19) -0.005(2)
C8F 0.048(3) 0.049(3) 0.022(2) -0.001(2) -0.0008(18) -0.004(2)
C9F 0.047(3) 0.060(4) 0.032(3) 0.001(2) -0.003(2) 0.001(2)
C10F 0.059(3) 0.064(4) 0.027(2) 0.003(2) 0.001(2) -0.009(3)
C11F 0.056(3) 0.070(4) 0.022(2) -0.006(3) 0.006(2) -0.017(3)
C12F 0.047(3) 0.064(4) 0.033(3) -0.007(3) 0.000(2) -0.002(3)
C13F 0.048(3) 0.056(3) 0.035(2) -0.005(2) 0.002(2) -0.008(2)

loop_
_atom_type_symbol
_atom_type_description
_atom_type_scat_dispersion_real
_atom_type_scat_dispersion_imag
_atom_type_scat_source
C C 0.0181 0.0091 'International Tables Vol C Tables 4.2.6.8 and 6.1.1.4'
H H 0.0000 0.0000 'International Tables Vol C Tables 4.2.6.8 and 6.1.1.4'
O O 0.0492 0.0322 'International Tables Vol C Tables 4.2.6.8 and 6.1.1.4'

loop_
_geom_angle_atom_site_label_1
_geom_angle_atom_site_label_2
_geom_angle_atom_site_label_3
_geom_angle
C1A O1A H1 109.5
C6A C1A C2A 120.6(5)
C6A C1A O1A 117.9(5)
C2A C1A O1A 121.6(5)
C3A C2A C1A 118.9(5)
C3A C2A H2A 120.6
C1A C2A H2A 120.6
C4A C3A C2A 121.8(5)
C4A C3A H3A 119.1
C2A C3A H3A 119.1
C3A C4A C5A 117.7(5)
C3A C4A C7A 121.1(5)
C5A C4A C7A 121.3(5)
C6A C5A C4A 121.3(5)
C6A C5A H5A 119.4
C4A C5A H5A 119.4
C1A C6A C5A 119.8(5)
C1A C6A H6A 120.1
C5A C6A H6A 120.1
C4A C7A C8A 111.4(4)
C4A C7A H71A 109.4
C8A C7A H71A 109.4
C4A C7A H72A 109.4
C8A C7A H72A 109.4
H71A C7A H72A 108.0
C13A C8A C9A 118.7(5)
C13A C8A C7A 120.6(5)
C9A C8A C7A 120.7(5)
C10A C9A C8A 119.9(5)
C10A C9A H9A 120.0
C8A C9A H9A 120.0
C11A C10A C9A 121.2(6)
C11A C10A H10A 119.4
C9A C10A H10A 119.4
C12A C11A C10A 118.8(6)
C12A C11A H11A 120.6
C10A C11A H11A 120.6
C11A C12A C13A 120.8(5)
C11A C12A H12A 119.6
C13A C12A H12A 119.6
C8A C13A C12A 120.5(6)
C8A C13A H13A 119.8
C12A C13A H13A 119.8
C1B O1B H2 109.5
O1B C1B C6B 122.1(4)
O1B C1B C2B 118.0(5)
C6B C1B C2B 119.9(5)
C1B C2B C3B 119.7(5)
C1B C2B H2B 120.1
C3B C2B H2B 120.1
C4B C3B C2B 120.8(5)
C4B C3B H3B 119.6
C2B C3B H3B 119.6
C3B C4B C5B 118.5(5)
C3B C4B C7B 121.6(4)
C5B C4B C7B 119.9(5)
C6B C5B C4B 121.4(5)
C6B C5B H5B 119.3
C4B C5B H5B 119.3
C1B C6B C5B 119.7(5)
C1B C6B H6B 120.2
C5B C6B H6B 120.2
C8B C7B C4B 114.8(4)
C8B C7B H71B 108.6
C4B C7B H71B 108.6
C8B C7B H72B 108.6
C4B C7B H72B 108.6
H71B C7B H72B 107.5
C13B C8B C9B 117.4(5)
C13B C8B C7B 121.1(4)
C9B C8B C7B 121.6(5)
C10B C9B C8B 120.8(5)
C10B C9B H9B 119.6
C8B C9B H9B 119.6
C9B C10B C11B 121.1(5)
C9B C10B H10B 119.4
C11B C10B H10B 119.4
C12B C11B C10B 119.7(6)
C12B C11B H11B 120.1
C10B C11B H11B 120.1
C11B C12B C13B 119.5(5)
C11B C12B H12B 120.3
C13B C12B H12B 120.3
C8B C13B C12B 121.6(4)
C8B C13B H13B 119.2
C12B C13B H13B 119.2
C1C O1C H3 109.5
C2C C1C O1C 118.4(4)
C2C C1C C6C 119.7(4)
O1C C1C C6C 122.0(4)
C1C C2C C3C 120.4(5)
C1C C2C H2C 119.8
C3C C2C H2C 119.8
C2C C3C C4C 121.3(5)
C2C C3C H3C 119.3
C4C C3C H3C 119.3
C5C C4C C3C 116.9(4)
C5C C4C C7C 121.8(4)
C3C C4C C7C 121.4(4)
C6C C5C C4C 122.5(5)
C6C C5C H5C 118.7
C4C C5C H5C 118.7
C5C C6C C1C 119.2(4)
C5C C6C H6C 120.4
C1C C6C H6C 120.4
C4C C7C C8C 113.7(4)
C4C C7C H71C 108.8
C8C C7C H71C 108.8
C4C C7C H72C 108.8
C8C C7C H72C 108.8
H71C C7C H72C 107.7
C13C C8C C9C 118.7(5)
C13C C8C C7C 120.6(4)
C9C C8C C7C 120.7(5)
C8C C9C C10C 120.0(5)
C8C C9C H9C 120.0
C10C C9C H9C 120.0
C11C C10C C9C 120.2(5)
C11C C10C H10C 119.9
C9C C10C H10C 119.9
C12C C11C C10C 119.5(5)
C12C C11C H11C 120.3
C10C C11C H11C 120.3
C13C C12C C11C 120.2(5)
C13C C12C H12C 119.9
C11C C12C H12C 119.9
C12C C13C C8C 121.5(5)
C12C C13C H13C 119.3
C8C C13C H13C 119.3
C1D O1D H4 109.5
O1D C1D C6D 122.1(4)
O1D C1D C2D 118.0(4)
C6D C1D C2D 120.0(5)
C3D C2D C1D 119.3(5)
C3D C2D H2D 120.4
C1D C2D H2D 120.4
C2D C3D C4D 122.7(5)
C2D C3D H3D 118.6
C4D C3D H3D 118.6
C3D C4D C5D 116.4(5)
C3D C4D C7D 122.9(5)
C5D C4D C7D 120.7(5)
C6D C5D C4D 122.1(5)
C6D C5D H5D 118.9
C4D C5D H5D 118.9
C1D C6D C5D 119.5(5)
C1D C6D H6D 120.2
C5D C6D H6D 120.2
C4D C7D C8D 114.3(4)
C4D C7D H71D 108.7
C8D C7D H71D 108.7
C4D C7D H72D 108.7
C8D C7D H72D 108.7
H71D C7D H72D 107.6
C13D C8D C9D 117.8(5)
C13D C8D C7D 121.2(5)
C9D C8D C7D 120.9(5)
C10D C9D C8D 121.3(5)
C10D C9D H9D 119.3
C8D C9D H9D 119.3
C9D C10D C11D 120.3(5)
C9D C10D H10D 119.8
C11D C10D H10D 119.8
C10D C11D C12D 118.5(6)
C10D C11D H11D 120.7
C12D C11D H11D 120.7
C13D C12D C11D 120.8(6)
C13D C12D H12D 119.6
C11D C12D H12D 119.6
C12D C13D C8D 121.1(5)
C12D C13D H13D 119.4
C8D C13D H13D 119.4
C1E O1E H5 109.5
O1E C1E C2E 118.6(4)
O1E C1E C6E 121.2(4)
C2E C1E C6E 120.2(4)
C1E C2E C3E 119.8(5)
C1E C2E H2E 120.1
C3E C2E H2E 120.1
C2E C3E C4E 121.4(5)
C2E C3E H3E 119.3
C4E C3E H3E 119.3
C3E C4E C5E 117.6(4)
C3E C4E C7E 122.3(4)
C5E C4E C7E 120.0(4)
C6E C5E C4E 121.6(5)
C6E C5E H5E 119.2
C4E C5E H5E 119.2
C5E C6E C1E 119.4(4)
C5E C6E H6E 120.3
C1E C6E H6E 120.3
C8E C7E C4E 112.6(4)
C8E C7E H71E 109.1
C4E C7E H71E 109.1
C8E C7E H72E 109.1
C4E C7E H72E 109.1
H71E C7E H72E 107.8
C13E C8E C9E 117.4(5)
C13E C8E C7E 121.6(4)
C9E C8E C7E 121.0(5)
C10E C9E C8E 121.2(5)
C10E C9E H9E 119.4
C8E C9E H9E 119.4
C9E C10E C11E 120.2(5)
C9E C10E H10E 119.9
C11E C10E H10E 119.9
C12E C11E C10E 119.6(5)
C12E C11E H11E 120.2
C10E C11E H11E 120.2
C11E C12E C13E 120.2(5)
C11E C12E H12E 119.9
C13E C12E H12E 119.9
C12E C13E C8E 121.4(5)
C12E C13E H13E 119.3
C8E C13E H13E 119.3
C1F O1F H6 109.5
C6F C1F C2F 120.9(5)
C6F C1F O1F 116.7(5)
C2F C1F O1F 122.3(5)
C1F C2F C3F 119.2(5)
C1F C2F H2F 120.4
C3F C2F H2F 120.4
C4F C3F C2F 120.4(5)
C4F C3F H3F 119.8
C2F C3F H3F 119.8
C5F C4F C3F 119.3(5)
C5F C4F C7F 120.9(5)
C3F C4F C7F 119.7(5)
C4F C5F C6F 121.0(5)
C4F C5F H5F 119.5
C6F C5F H5F 119.5
C1F C6F C5F 119.1(5)
C1F C6F H6F 120.4
C5F C6F H6F 120.4
C8F C7F C4F 112.5(4)
C8F C7F H71F 109.1
C4F C7F H71F 109.1
C8F C7F H72F 109.1
C4F C7F H72F 109.1
H71F C7F H72F 107.8
C9F C8F C13F 117.8(5)
C9F C8F C7F 121.3(5)
C13F C8F C7F 120.9(5)
C8F C9F C10F 121.4(5)
C8F C9F H9F 119.3
C10F C9F H9F 119.3
C11F C10F C9F 120.0(6)
C11F C10F H10F 120.0
C9F C10F H10F 120.0
C10F C11F C12F 119.1(5)
C10F C11F H11F 120.4
C12F C11F H11F 120.4
C13F C12F C11F 120.4(5)
C13F C12F H12F 119.8
C11F C12F H12F 119.8
C12F C13F C8F 121.2(5)
C12F C13F H13F 119.4
C8F C13F H13F 119.4

loop_
_geom_bond_atom_site_label_1
_geom_bond_atom_site_label_2
_geom_bond_distance
O1A C1A 1.395(7)
O1A H1 0.8400
C1A C6A 1.362(7)
C1A C2A 1.390(8)
C2A C3A 1.388(7)
C2A H2A 0.9500
C3A C4A 1.380(8)
C3A H3A 0.9500
C4A C5A 1.391(8)
C4A C7A 1.514(7)
C5A C6A 1.389(7)
C5A H5A 0.9500
C6A H6A 0.9500
C7A C8A 1.526(7)
C7A H71A 0.9900
C7A H72A 0.9900
C8A C13A 1.378(8)
C8A C9A 1.389(8)
C9A C10A 1.387(8)
C9A H9A 0.9500
C10A C11A 1.371(9)
C10A H10A 0.9500
C11A C12A 1.371(9)
C11A H11A 0.9500
C12A C13A 1.390(8)
C12A H12A 0.9500
C13A H13A 0.9500
O1B C1B 1.373(6)
O1B H2 0.8400
C1B C6B 1.383(8)
C1B C2B 1.388(7)
C2B C3B 1.394(7)
C2B H2B 0.9500
C3B C4B 1.386(7)
C3B H3B 0.9500
C4B C5B 1.386(7)
C4B C7B 1.523(7)
C5B C6B 1.386(7)
C5B H5B 0.9500
C6B H6B 0.9500
C7B C8B 1.507(7)
C7B H71B 0.9900
C7B H72B 0.9900
C8B C13B 1.390(7)
C8B C9B 1.409(7)
C9B C10B 1.369(8)
C9B H9B 0.9500
C10B C11B 1.382(8)
C10B H10B 0.9500
C11B C12B 1.376(7)
C11B H11B 0.9500
C12B C13B 1.400(8)
C12B H12B 0.9500
C13B H13B 0.9500
O1C C1C 1.380(6)
O1C H3 0.8400
C1C C2C 1.373(7)
C1C C6C 1.388(7)
C2C C3C 1.381(7)
C2C H2C 0.9500
C3C C4C 1.392(7)
C3C H3C 0.9500
C4C C5C 1.389(7)
C4C C7C 1.508(6)
C5C C6C 1.374(6)
C5C H5C 0.9500
C6C H6C 0.9500
C7C C8C 1.522(7)
C7C H71C 0.9900
C7C H72C 0.9900
C8C C13C 1.378(8)
C8C C9C 1.393(7)
C9C C10C 1.393(7)
C9C H9C 0.9500
C10C C11C 1.385(8)
C10C H10C 0.9500
C11C C12C 1.380(7)
C11C H11C 0.9500
C12C C13C 1.372(7)
C12C H12C 0.9500
C13C H13C 0.9500
O1D C1D 1.378(6)
O1D H4 0.8400
C1D C6D 1.383(7)
C1D C2D 1.391(7)
C2D C3D 1.381(7)
C2D H2D 0.9500
C3D C4D 1.387(8)
C3D H3D 0.9500
C4D C5D 1.404(7)
C4D C7D 1.504(7)
C5D C6D 1.384(7)
C5D H5D 0.9500
C6D H6D 0.9500
C7D C8D 1.517(8)
C7D H71D 0.9900
C7D H72D 0.9900
C8D C13D 1.390(7)
C8D C9D 1.394(7)
C9D C10D 1.381(8)
C9D H9D 0.9500
C10D C11D 1.390(9)
C10D H10D 0.9500
C11D C12D 1.391(8)
C11D H11D 0.9500
C12D C13D 1.376(8)
C12D H12D 0.9500
C13D H13D 0.9500
O1E C1E 1.373(6)
O1E H5 0.8400
C1E C2E 1.379(7)
C1E C6E 1.393(7)
C2E C3E 1.391(7)
C2E H2E 0.9500
C3E C4E 1.393(7)
C3E H3E 0.9500
C4E C5E 1.395(7)
C4E C7E 1.509(7)
C5E C6E 1.388(7)
C5E H5E 0.9500
C6E H6E 0.9500
C7E C8E 1.505(7)
C7E H71E 0.9900
C7E H72E 0.9900
C8E C13E 1.390(7)
C8E C9E 1.406(7)
C9E C10E 1.384(8)
C9E H9E 0.9500
C10E C11E 1.384(8)
C10E H10E 0.9500
C11E C12E 1.379(8)
C11E H11E 0.9500
C12E C13E 1.390(8)
C12E H12E 0.9500
C13E H13E 0.9500
O1F C1F 1.391(6)
O1F H6 0.8400
C1F C6F 1.377(7)
C1F C2F 1.390(7)
C2F C3F 1.394(7)
C2F H2F 0.9500
C3F C4F 1.392(7)
C3F H3F 0.9500
C4F C5F 1.377(8)
C4F C7F 1.523(7)
C5F C6F 1.396(7)
C5F H5F 0.9500
C6F H6F 0.9500
C7F C8F 1.509(7)
C7F H71F 0.9900
C7F H72F 0.9900
C8F C9F 1.383(8)
C8F C13F 1.398(7)
C9F C10F 1.394(8)
C9F H9F 0.9500
C10F C11F 1.382(8)
C10F H10F 0.9500
C11F C12F 1.392(9)
C11F H11F 0.9500
C12F C13F 1.376(7)
C12F H12F 0.9500
C13F H13F 0.9500

loop_
_geom_hbond_atom_site_label_D
_geom_hbond_atom_site_label_H
_geom_hbond_atom_site_label_A
_geom_hbond_distance_DH
_geom_hbond_distance_HA
_geom_hbond_distance_DA
_geom_hbond_angle_DHA
_geom_hbond_site_symmetry_A
O1A H1 O1B 0.84 1.82 2.645(5) 166.2 .
O1B H2 O1C 0.84 1.81 2.645(5) 172.9 .
O1C H3 O1A 0.84 1.81 2.641(5) 170.5 1_545
O1D H4 O1E 0.84 1.82 2.649(5) 168.6 .
O1E H5 O1F 0.84 1.81 2.642(5) 170.7 .
O1F H6 O1D 0.84 1.86 2.670(5) 162.9 1_565

loop_
_geom_torsion_atom_site_label_1
_geom_torsion_atom_site_label_2
_geom_torsion_atom_site_label_3
_geom_torsion_atom_site_label_4
_geom_torsion
C6A C1A C2A C3A -0.3(7)
O1A C1A C2A C3A -179.9(4)
C1A C2A C3A C4A -0.6(7)
C2A C3A C4A C5A 0.4(7)
C2A C3A C4A C7A -179.6(5)
C3A C4A C5A C6A 0.6(8)
C7A C4A C5A C6A -179.5(5)
C2A C1A C6A C5A 1.2(7)
O1A C1A C6A C5A -179.2(5)
C4A C5A C6A C1A -1.4(8)
C3A C4A C7A C8A -80.7(6)
C5A C4A C7A C8A 99.4(6)
C4A C7A C8A C13A -59.8(7)
C4A C7A C8A C9A 118.8(5)
C13A C8A C9A C10A 1.1(8)
C7A C8A C9A C10A -177.5(5)
C8A C9A C10A C11A -0.3(8)
C9A C10A C11A C12A -1.2(9)
C10A C11A C12A C13A 2.0(8)
C9A C8A C13A C12A -0.4(8)
C7A C8A C13A C12A 178.3(5)
C11A C12A C13A C8A -1.2(8)
O1B C1B C2B C3B -179.5(4)
C6B C1B C2B C3B -0.2(7)
C1B C2B C3B C4B 0.7(7)
C2B C3B C4B C5B -0.5(7)
C2B C3B C4B C7B 178.8(5)
C3B C4B C5B C6B -0.3(7)
C7B C4B C5B C6B -179.6(4)
O1B C1B C6B C5B 178.8(4)
C2B C1B C6B C5B -0.6(7)
C4B C5B C6B C1B 0.8(7)
C3B C4B C7B C8B -112.8(5)
C5B C4B C7B C8B 66.5(6)
C4B C7B C8B C13B -141.1(5)
C4B C7B C8B C9B 38.3(7)
C13B C8B C9B C10B 0.2(8)
C7B C8B C9B C10B -179.2(5)
C8B C9B C10B C11B 0.1(8)
C9B C10B C11B C12B -0.6(8)
C10B C11B C12B C13B 0.8(8)
C9B C8B C13B C12B 0.1(7)
C7B C8B C13B C12B 179.4(4)
C11B C12B C13B C8B -0.5(7)
O1C C1C C2C C3C 179.8(4)
C6C C1C C2C C3C 0.1(7)
C1C C2C C3C C4C 0.8(7)
C2C C3C C4C C5C -1.1(7)
C2C C3C C4C C7C 179.9(4)
C3C C4C C5C C6C 0.5(6)
C7C C4C C5C C6C 179.5(4)
C4C C5C C6C C1C 0.4(7)
C2C C1C C6C C5C -0.6(6)
O1C C1C C6C C5C 179.7(4)
C5C C4C C7C C8C 72.7(5)
C3C C4C C7C C8C -108.3(5)
C4C C7C C8C C13C -108.4(5)
C4C C7C C8C C9C 72.1(6)
C13C C8C C9C C10C 0.4(7)
C7C C8C C9C C10C 179.8(5)
C8C C9C C10C C11C -1.3(8)
C9C C10C C11C C12C 1.4(8)
C10C C11C C12C C13C -0.7(8)
C11C C12C C13C C8C -0.2(8)
C9C C8C C13C C12C 0.4(7)
C7C C8C C13C C12C -179.1(4)
O1D C1D C2D C3D 179.5(4)
C6D C1D C2D C3D 0.2(7)
C1D C2D C3D C4D 1.1(7)
C2D C3D C4D C5D -1.8(7)
C2D C3D C4D C7D -179.8(5)
C3D C4D C5D C6D 1.3(7)
C7D C4D C5D C6D 179.3(4)
O1D C1D C6D C5D -179.9(4)
C2D C1D C6D C5D -0.7(7)
C4D C5D C6D C1D -0.1(7)
C3D C4D C7D C8D 115.4(6)
C5D C4D C7D C8D -62.5(6)
C4D C7D C8D C13D 140.3(5)
C4D C7D C8D C9D -41.1(7)
C13D C8D C9D C10D -2.6(8)
C7D C8D C9D C10D 178.8(5)
C8D C9D C10D C11D 1.5(8)
C9D C10D C11D C12D 0.6(8)
C10D C11D C12D C13D -1.5(9)
C11D C12D C13D C8D 0.4(8)
C9D C8D C13D C12D 1.6(7)
C7D C8D C13D C12D -179.8(5)
O1E C1E C2E C3E -179.2(4)
C6E C1E C2E C3E 1.5(7)
C1E C2E C3E C4E -1.9(7)
C2E C3E C4E C5E 1.3(7)
C2E C3E C4E C7E -178.2(4)
C3E C4E C5E C6E -0.3(7)
C7E C4E C5E C6E 179.2(4)
C4E C5E C6E C1E -0.1(7)
O1E C1E C6E C5E -179.8(4)
C2E C1E C6E C5E -0.5(6)
C3E C4E C7E C8E 106.9(5)
C5E C4E C7E C8E -72.6(6)
C4E C7E C8E C13E 116.6(5)
C4E C7E C8E C9E -62.8(6)
C13E C8E C9E C10E 0.4(7)
C7E C8E C9E C10E 179.8(5)
C8E C9E C10E C11E 0.2(8)
C9E C10E C11E C12E -0.2(8)
C10E C11E C12E C13E -0.4(8)
C11E C12E C13E C8E 1.0(7)
C9E C8E C13E C12E -1.0(7)
C7E C8E C13E C12E 179.5(4)
C6F C1F C2F C3F -0.3(7)
O1F C1F C2F C3F -179.5(4)
C1F C2F C3F C4F 0.5(7)
C2F C3F C4F C5F -0.3(7)
C2F C3F C4F C7F -178.7(4)
C3F C4F C5F C6F 0.0(7)
C7F C4F C5F C6F 178.4(5)
C2F C1F C6F C5F 0.1(7)
O1F C1F C6F C5F 179.3(4)
C4F C5F C6F C1F 0.1(8)
C5F C4F C7F C8F -98.4(6)
C3F C4F C7F C8F 80.0(6)
C4F C7F C8F C9F -116.8(5)
C4F C7F C8F C13F 61.4(6)
C13F C8F C9F C10F -0.3(7)
C7F C8F C9F C10F 178.0(5)
C8F C9F C10F C11F -0.3(8)
C9F C10F C11F C12F 0.4(8)
C10F C11F C12F C13F 0.2(8)
C11F C12F C13F C8F -0.7(7)
C9F C8F C13F C12F 0.8(7)
C7F C8F C13F C12F -177.5(4)
